data_7040323
loop_
_publ_author_name
'Wang, Haiying'
'Liang, Zhijie'
'Wang, Yaya'
'Zhang, Dongdi'
'Ma, Pengtao'
'Wang, Jingping'
'Niu, Jingyang'

_publ_section_title
;
 Insight into the reactivity of in situ formed {(NbO2)3SiW9}: synthesis,
 structure, and solution properties of a trimeric polytungstosilicate
 trapping a {MnNb9} core.
;
_journal_issue 38
_journal_name_full 'Dalton transactions (Cambridge, England : 2003)'
_journal_page_first 15236
_journal_page_last 15241
_journal_paper_doi 10.1039/c6dt02252a
_journal_volume 45
_journal_year 2016
_chemical_formula_moiety '0.33(Cs30 Mn3 Na9 Nb27 O387 Si9 W81), 9(O)'
_chemical_formula_sum 'Cs10 H42 Mn Na3 Nb9 O138 Si3 W27'
_chemical_formula_weight 9587.75
_space_group_crystal_system trigonal
_space_group_IT_number 160
_space_group_name_Hall 'R 3 -2"'
_space_group_name_H-M_alt 'R 3 m :H'
_audit_creation_date 2015-11-10
_audit_creation_method
;
Olex2 1.2
(compiled 2015.09.30 svn.r3233 for OlexSys, GUI svn.r5103)
;
_cell_angle_alpha 90
_cell_angle_beta 90
_cell_angle_gamma 120
_cell_formula_units_Z 3
_cell_length_a 30.722(2)
_cell_length_b 30.722
_cell_length_c 16.0353(12)
_cell_measurement_reflns_used 4202
_cell_measurement_temperature 293(2)
_cell_measurement_theta_max 24.609
_cell_measurement_theta_min 2.30
_cell_volume 13107.1(13)
_computing_cell_refinement 'Bruker SAINT'
_computing_data_collection 'Bruker APEX2'
_computing_data_reduction 'Bruker SAINT'
_computing_molecular_graphics 'Olex2 (Dolomanov et al., 2009)'
_computing_publication_material 'Olex2 (Dolomanov et al., 2009)'
_computing_structure_refinement 'ShelXL-2014/7 (Sheldrick, 2014)'
_computing_structure_solution 'ShelXS-1997 (Sheldrick, 2008)'
_diffrn_ambient_temperature 293(2)
_diffrn_measured_fraction_theta_full 0.996
_diffrn_measured_fraction_theta_max 0.996
_diffrn_measurement_device_type 'Bruker APEX-II CCD'
_diffrn_measurement_method '\f and \w scans'
_diffrn_radiation_monochromator graphite
_diffrn_radiation_type MoK\a
_diffrn_radiation_wavelength 0.71073
_diffrn_reflns_av_R_equivalents 0.0677
_diffrn_reflns_av_unetI/netI 0.0605
_diffrn_reflns_Laue_measured_fraction_full 0.996
_diffrn_reflns_Laue_measured_fraction_max 0.996
_diffrn_reflns_limit_h_max 25
_diffrn_reflns_limit_h_min -36
_diffrn_reflns_limit_k_max 36
_diffrn_reflns_limit_k_min -36
_diffrn_reflns_limit_l_max 19
_diffrn_reflns_limit_l_min -18
_diffrn_reflns_number 22609
_diffrn_reflns_point_group_measured_fraction_full 0.996
_diffrn_reflns_point_group_measured_fraction_max 0.996
_diffrn_reflns_theta_full 25.099
_diffrn_reflns_theta_max 25.099
_diffrn_reflns_theta_min 2.296
_diffrn_standards_number 0
_exptl_absorpt_coefficient_mu 20.494
_exptl_absorpt_correction_T_max 0.7457
_exptl_absorpt_correction_T_min 0.3343
_exptl_absorpt_correction_type multi-scan
_exptl_absorpt_process_details
;
SADABS-2008/1 (Bruker,2008) was used for absorption correction.
wR2(int) was 0.1764 before and 0.0575 after correction.
The Ratio of minimum to maximum transmission is 0.4483.
The \l/2 correction factor is 0.0015.
;
_exptl_crystal_colour purple
_exptl_crystal_density_diffrn 3.644
_exptl_crystal_density_method 'not measured'
_exptl_crystal_description block
_exptl_crystal_F_000 12489
_exptl_crystal_size_max 0.2
_exptl_crystal_size_mid 0.15
_exptl_crystal_size_min 0.15
_refine_diff_density_max 2.313
_refine_diff_density_min -1.352
_refine_diff_density_rms 0.304
_refine_ls_abs_structure_details
;
 Refined as an inversion twin.
;
_refine_ls_abs_structure_Flack 0.669(18)
_refine_ls_extinction_method none
_refine_ls_goodness_of_fit_ref 1.012
_refine_ls_hydrogen_treatment undef
_refine_ls_matrix_type full
_refine_ls_number_parameters 200
_refine_ls_number_reflns 5265
_refine_ls_number_restraints 7
_refine_ls_restrained_S_all 1.012
_refine_ls_R_factor_all 0.0612
_refine_ls_R_factor_gt 0.0419
_refine_ls_shift/su_max 0.001
_refine_ls_shift/su_mean 0.000
_refine_ls_structure_factor_coef Fsqd
_refine_ls_weighting_details 'w=1/[\s^2^(Fo^2^)+(0.0654P)^2^+124.8428P] where P=(Fo^2^+2Fc^2^)/3'
_refine_ls_weighting_scheme calc
_refine_ls_wR_factor_gt 0.1025
_refine_ls_wR_factor_ref 0.1129
_reflns_Friedel_coverage 0.994
_reflns_Friedel_fraction_full 0.996
_reflns_Friedel_fraction_max 0.996
_reflns_number_gt 4357
_reflns_number_total 5265
_reflns_threshold_expression 'I > 2\s(I)'
_cod_data_source_file c6dt02252a1.cif
_cod_data_source_block njy1
_cod_depositor_comments
;
 Updating space group information.

 Antanas Vaitkus,
 2018-07-04

 Adding full bibliography for 7040323.cif.
;
_cod_original_cell_volume 13107(2)
_cod_database_code 7040323
_shelx_space_group_comment
;
The symmetry employed for this shelxl refinement is uniquely defined
by the following loop, which should always be used as a source of
symmetry information in preference to the above space-group names.
They are only intended as comments.
;
_shelx_estimated_absorpt_t_max 0.149
_shelx_estimated_absorpt_t_min 0.105
_olex2_refinement_description
;
1. Twinned data refinement
 Scales: 0.331(18) 0.669(18)
2. Uiso/Uaniso restraints and constraints
Uanis(Na1) \\sim Ueq: with sigma of 0.01 and sigma for terminal atoms of 0.02
;
_shelx_shelxl_version_number 2014/7
_olex2_submission_special_instructions 'No special instructions were received'

loop_
_space_group_symop_id
_space_group_symop_operation_xyz
1 'x, y, z'
2 '-y, x-y, z'
3 '-x+y, -x, z'
4 '-y, -x, z'
5 'x, x-y, z'
6 '-x+y, y, z'
7 'x+2/3, y+1/3, z+1/3'
8 '-y+2/3, x-y+1/3, z+1/3'
9 '-x+y+2/3, -x+1/3, z+1/3'
10 '-y+2/3, -x+1/3, z+1/3'
11 'x+2/3, x-y+1/3, z+1/3'
12 '-x+y+2/3, y+1/3, z+1/3'
13 'x+1/3, y+2/3, z+2/3'
14 '-y+1/3, x-y+2/3, z+2/3'
15 '-x+y+1/3, -x+2/3, z+2/3'
16 '-y+1/3, -x+2/3, z+2/3'
17 'x+1/3, x-y+2/3, z+2/3'
18 '-x+y+1/3, y+2/3, z+2/3'

loop_
_atom_site_label
_atom_site_type_symbol
_atom_site_fract_x
_atom_site_fract_y
_atom_site_fract_z
_atom_site_U_iso_or_equiv
_atom_site_adp_type
_atom_site_occupancy
_atom_site_site_symmetry_order
_atom_site_calc_flag
_atom_site_refinement_flags_posn
_atom_site_refinement_flags_adp
_atom_site_refinement_flags_occupancy
W1 W 0.44431(4) 0.10733(4) 0.22463(10) 0.0317(3) Uani 1 1 d . . .
W2 W 0.44639(4) 0.16261(4) 0.04407(8) 0.0312(3) Uani 1 1 d . . .
W3 W 0.33104(6) 0.16552(3) 0.10467(13) 0.0341(4) Uani 1 2 d S T P
W4 W 0.32817(4) 0.10915(4) 0.28639(9) 0.0366(3) Uani 1 1 d . . .
W5 W 0.43933(4) 0.27427(5) 0.42612(8) 0.0342(3) Uani 1 1 d . . .
Nb1 Nb 0.54448(10) 0.27224(5) 0.3640(2) 0.0121(6) Uani 1 2 d S T P
Nb2 Nb 0.54628(10) 0.21492(10) 0.16832(19) 0.0354(7) Uani 1 1 d . . .
Mn1 Mn 0.6667 0.3333 0.4953(7) 0.030(2) Uani 1 6 d S T P
Si1 Si 0.4391(4) 0.21957(18) 0.2299(7) 0.020(2) Uani 1 2 d S T P
Cs1 Cs 0.31714(9) 0.02283(9) 0.07953(19) 0.0644(7) Uani 1 1 d . . .
Cs2 Cs 0.0000 0.0000 0.9056(3) 0.0306(10) Uani 1 6 d S T P
Cs3 Cs 0.17366(11) 0.08683(6) 0.0425(2) 0.0524(8) Uani 1 2 d S T P
Na1 Na 0.1575(3) 0.3151(5) 0.5334(9) 0.024(3) Uani 1 2 d S TU P
O1 O 0.6027(10) 0.3014(5) 0.4206(17) 0.030(6) Uiso 1 2 d S T P
O2 O 0.5549(7) 0.2331(7) 0.2811(12) 0.032(5) Uiso 1 1 d . . .
O3 O 0.5082(7) 0.2992(7) 0.4392(13) 0.034(5) Uiso 1 1 d . . .
O4 O 0.4583(8) 0.2292(4) 0.3284(15) 0.016(5) Uiso 1 2 d S T P
O5 O 0.6109(5) 0.2218(11) 0.1428(19) 0.036(7) Uiso 1 2 d S T P
O6 O 0.5612(10) 0.2806(5) 0.1384(16) 0.028(6) Uiso 1 2 d S T P
O7 O 0.5113(7) 0.1404(7) 0.2073(13) 0.033(5) Uiso 1 1 d . . .
O8 O 0.5151(7) 0.1877(7) 0.0568(12) 0.031(4) Uiso 1 1 d . . .
O9 O 0.4591(6) 0.1867(6) 0.1828(11) 0.024(4) Uiso 1 1 d . . .
O10 O 0.4321(8) 0.0458(7) 0.2439(14) 0.040(5) Uiso 1 1 d . . .
O11 O 0.4515(7) 0.1311(7) 0.3370(13) 0.033(4) Uiso 1 1 d . . .
O12 O 0.4310(7) 0.1017(7) 0.1055(13) 0.033(5) Uiso 1 1 d . . .
O13 O 0.3737(7) 0.0928(7) 0.2397(14) 0.035(5) Uiso 1 1 d . . .
O14 O 0.4376(8) 0.1376(8) -0.0563(14) 0.043(5) Uiso 1 1 d . . .
O15 O 0.4576(11) 0.2288(5) 0.0192(18) 0.038(7) Uiso 1 2 d S T P
O16 O 0.3772(7) 0.1466(7) 0.0686(13) 0.033(5) Uiso 1 1 d . . .
O17 O 0.2883(11) 0.1441(6) 0.021(2) 0.045(8) Uiso 1 2 d S T P
O18 O 0.2991(8) 0.1063(8) 0.1780(13) 0.037(5) Uiso 1 1 d . . .
O19 O 0.3776(10) 0.1888(5) 0.2270(18) 0.031(6) Uiso 1 2 d S T P
O20 O 0.2824(8) 0.0511(8) 0.3199(14) 0.041(5) Uiso 1 1 d . . .
O21 O 0.2993(11) 0.1496(6) 0.317(2) 0.045(8) Uiso 1 2 d S T P
O22 O 0.4278(8) 0.3031(8) 0.5097(15) 0.047(6) Uiso 1 1 d . . .
O23 O 0.4245(10) 0.2122(5) 0.4815(18) 0.036(7) Uiso 1 2 d S T P
O24 O 0.3723(7) 0.2368(7) 0.3768(13) 0.037(5) Uiso 1 1 d . . .
O1W O 0.6361(11) 0.272(2) 0.583(3) 0.109(17) Uiso 1 2 d S T P
O2W O 0.1941(7) 0.3882(14) 0.513(2) 0.062(10) Uiso 1 2 d S T P
O3W O 0.219(2) 0.1097(10) 0.703(3) 0.093(15) Uiso 1 2 d S T P
O4W O 0.145(2) 0.0726(10) 0.616(4) 0.111(17) Uiso 1 2 d S T P
O5W O 0.5457(10) 0.091(2) 0.087(4) 0.101(16) Uiso 1 2 d S T P
O6W O 0.600(3) 0.3000(15) -0.023(5) 0.16(3) Uiso 1 2 d S T P
O7W O 0.308(3) 0.1542(13) 0.520(5) 0.16(3) Uiso 1 2 d S T P

loop_
_atom_site_aniso_label
_atom_site_aniso_U_11
_atom_site_aniso_U_22
_atom_site_aniso_U_33
_atom_site_aniso_U_23
_atom_site_aniso_U_13
_atom_site_aniso_U_12
W1 0.0233(6) 0.0199(5) 0.0501(8) -0.0005(6) -0.0010(5) 0.0095(5)
W2 0.0254(6) 0.0282(6) 0.0400(8) -0.0072(5) -0.0059(5) 0.0134(5)
W3 0.0165(7) 0.0271(6) 0.0552(12) -0.0040(4) -0.0080(8) 0.0083(4)
W4 0.0184(6) 0.0240(6) 0.0610(9) 0.0046(6) 0.0052(6) 0.0057(5)
W5 0.0301(6) 0.0337(7) 0.0421(8) -0.0022(6) 0.0037(6) 0.0184(5)
Nb1 0.0080(13) 0.0085(10) 0.0196(17) -0.0004(6) -0.0008(13) 0.0040(7)
Nb2 0.0305(14) 0.0261(13) 0.0491(19) -0.0005(13) -0.0019(13) 0.0137(12)
Mn1 0.030(3) 0.030(3) 0.029(6) 0.000 0.000 0.0152(17)
Si1 0.012(4) 0.021(3) 0.024(6) -0.001(2) -0.002(4) 0.006(2)
Cs1 0.0381(12) 0.0485(13) 0.093(2) -0.0159(13) -0.0205(12) 0.0111(10)
Cs2 0.0216(12) 0.0216(12) 0.049(3) 0.000 0.000 0.0108(6)
Cs3 0.0359(15) 0.0411(12) 0.078(3) -0.0067(8) -0.0134(16) 0.0180(8)
Na1 0.032(5) 0.035(7) 0.005(6) 0.003(6) 0.001(3) 0.017(3)

loop_
_atom_type_symbol
_atom_type_description
_atom_type_scat_dispersion_real
_atom_type_scat_dispersion_imag
_atom_type_scat_source
Cs Cs -0.3680 2.1192 'International Tables Vol C Tables 4.2.6.8 and 6.1.1.4'
Mn Mn 0.3368 0.7283 'International Tables Vol C Tables 4.2.6.8 and 6.1.1.4'
Nb Nb -2.0727 0.6215 'International Tables Vol C Tables 4.2.6.8 and 6.1.1.4'
O O 0.0106 0.0060 'International Tables Vol C Tables 4.2.6.8 and 6.1.1.4'
Si Si 0.0817 0.0704 'International Tables Vol C Tables 4.2.6.8 and 6.1.1.4'
W W -0.8490 6.8722 'International Tables Vol C Tables 4.2.6.8 and 6.1.1.4'
H H 0.0000 0.0000 'International Tables Vol C Tables 4.2.6.8 and 6.1.1.4'
Na Na 0.0362 0.0249 'International Tables Vol C Tables 4.2.6.8 and 6.1.1.4'

loop_
_geom_angle_atom_site_label_1
_geom_angle_atom_site_label_2
_geom_angle_atom_site_label_3
_geom_angle
_geom_angle_site_symmetry_1
_geom_angle_site_symmetry_3
Cs1 W1 Cs1 88.11(5) 9 .
Cs1 W1 Cs3 164.88(6) . 9
Cs1 W1 Cs3 85.96(7) 9 9
O7 W1 Cs1 126.4(6) . 9
O7 W1 Cs1 135.8(6) . .
O7 W1 Cs3 43.1(6) . 9
O7 W1 O9 78.3(7) . .
O7 W1 O11 92.8(8) . .
O7 W1 O12 91.6(9) . .
O7 W1 O13 161.7(8) . .
O9 W1 Cs1 97.0(4) . .
O9 W1 Cs1 134.7(4) . 9
O9 W1 Cs3 97.0(4) . 9
O10 W1 Cs1 78.3(7) . .
O10 W1 Cs1 50.4(7) . 9
O10 W1 Cs3 87.2(7) . 9
O10 W1 O7 101.7(9) . .
O10 W1 O9 173.4(9) . .
O10 W1 O11 99.6(9) . .
O10 W1 O12 98.9(9) . .
O10 W1 O13 96.6(9) . .
O11 W1 Cs1 131.1(6) . .
O11 W1 Cs1 57.9(6) . 9
O11 W1 Cs3 55.3(6) . 9
O11 W1 O9 87.0(7) . .
O11 W1 O12 159.6(8) . .
O11 W1 O13 82.9(8) . .
O12 W1 Cs1 132.0(6) . 9
O12 W1 Cs1 45.9(6) . .
O12 W1 Cs3 134.3(6) . 9
O12 W1 O9 74.5(7) . .
O12 W1 O13 86.7(8) . .
O13 W1 Cs1 65.8(6) . 9
O13 W1 Cs1 49.6(6) . .
O13 W1 Cs3 138.0(6) . 9
O13 W1 O9 83.8(7) . .
O8 W2 Cs1 135.1(6) . .
O8 W2 O9 77.7(7) . .
O8 W2 O12 91.3(8) . .
O8 W2 O15 91.1(10) . .
O8 W2 O16 160.3(9) . .
O9 W2 Cs1 96.9(4) . .
O12 W2 Cs1 45.3(6) . .
O12 W2 O9 75.1(7) . .
O12 W2 O16 86.9(8) . .
O14 W2 Cs1 79.3(7) . .
O14 W2 O8 100.3(9) . .
O14 W2 O9 172.3(8) . .
O14 W2 O12 97.7(9) . .
O14 W2 O15 100.4(11) . .
O14 W2 O16 99.4(9) . .
O15 W2 Cs1 133.5(8) . .
O15 W2 O9 87.1(9) . .
O15 W2 O12 161.0(10) . .
O15 W2 O16 84.6(10) . .
O16 W2 Cs1 50.5(5) . .
O16 W2 O9 82.9(7) . .
Cs1 W3 Cs1 165.06(8) . 5
Cs1 W3 Cs3 83.82(4) 5 .
Cs1 W3 Cs3 83.82(4) . .
O16 W3 Cs1 49.1(6) . .
O16 W3 Cs1 135.3(6) . 5
O16 W3 Cs1 49.1(6) 5 5
O16 W3 Cs1 135.3(6) 5 .
O16 W3 Cs3 124.5(6) 5 .
O16 W3 Cs3 124.5(6) . .
O16 W3 O16 87.1(12) . 5
O16 W3 O18 90.2(8) . .
O16 W3 O18 158.9(9) . 5
O16 W3 O18 158.9(9) 5 .
O16 W3 O18 90.2(8) 5 5
O16 W3 O19 84.9(8) . .
O16 W3 O19 84.9(8) 5 .
O17 W3 O16 100.9(10) . .
O17 W3 O16 100.9(10) . 5
O17 W3 O18 100.2(10) . 5
O17 W3 O18 100.2(10) . .
O17 W3 O19 172.0(13) . .
O18 W3 Cs1 49.5(6) . .
O18 W3 Cs1 133.5(6) 5 .
O18 W3 Cs1 49.5(6) 5 5
O18 W3 Cs1 133.5(6) . 5
O18 W3 Cs3 73.6(6) 5 .
O18 W3 Cs3 73.6(6) . .
O18 W3 O18 84.9(12) 5 .
O18 W3 O19 74.0(8) 5 .
O18 W3 O19 74.0(8) . .
O13 W4 Cs1 58.3(7) . 9
O13 W4 Cs1 48.7(6) . .
O13 W4 O18 91.1(9) . .
O13 W4 O19 86.3(8) . .
O13 W4 O21 158.6(10) . .
O13 W4 O24 87.0(9) . 5
O18 W4 Cs1 134.0(6) . 9
O18 W4 Cs1 50.7(6) . .
O18 W4 O19 74.0(9) . .
O19 W4 Cs1 98.4(6) . .
O19 W4 Cs1 129.8(6) . 9
O20 W4 Cs1 79.8(7) . .
O20 W4 Cs1 61.4(7) . 9
O20 W4 O13 100.4(10) . .
O20 W4 O18 96.6(10) . .
O20 W4 O19 168.7(9) . .
O20 W4 O21 100.9(11) . .
O20 W4 O24 104.3(10) . 5
O21 W4 Cs1 134.7(10) . .
O21 W4 Cs1 136.1(9) . 9
O21 W4 O18 84.7(12) . .
O21 W4 O19 72.3(10) . .
O24 W4 Cs1 134.8(6) 5 .
O24 W4 Cs1 60.9(6) 5 9
O24 W4 O18 159.0(9) 5 .
O24 W4 O19 85.0(9) 5 .
O24 W4 O21 89.5(11) 5 .
Cs1 W5 Cs3 84.36(6) 12 8
O3 W5 Cs1 125.8(6) . 12
O3 W5 Cs3 44.1(6) . 8
O3 W5 O4 75.7(8) . .
O3 W5 O11 91.1(9) . 5
O3 W5 O23 90.8(10) . .
O3 W5 O24 158.6(9) . .
O4 W5 Cs1 134.2(5) . 12
O4 W5 Cs3 94.1(5) . 8
O11 W5 Cs1 57.4(6) 5 12
O11 W5 Cs3 52.5(6) 5 8
O11 W5 O4 85.7(7) 5 .
O11 W5 O23 158.9(10) 5 .
O11 W5 O24 83.7(8) 5 .
O22 W5 Cs1 54.3(8) . 12
O22 W5 Cs3 88.2(7) . 8
O22 W5 O3 100.5(9) . .
O22 W5 O4 171.4(9) . .
O22 W5 O11 102.3(10) . 5
O22 W5 O23 98.0(11) . .
O22 W5 O24 100.8(10) . .
O23 W5 Cs1 134.8(8) . 12
O23 W5 Cs3 134.6(8) . 8
O23 W5 O4 74.5(8) . .
O23 W5 O24 86.9(10) . .
O24 W5 Cs1 67.9(6) . 12
O24 W5 Cs3 136.2(6) . 8
O24 W5 O4 83.2(8) . .
Cs2 Nb1 Cs3 80.20(5) 7_554 8
Cs2 Nb1 Cs3 80.20(5) 7_554 9
Cs3 Nb1 Cs3 153.02(10) 9 8
O1 Nb1 Cs2 62.1(9) . 7_554
O1 Nb1 Cs3 77.25(9) . 9
O1 Nb1 Cs3 77.25(9) . 8
O1 Nb1 O2 103.0(8) . 5
O1 Nb1 O2 103.0(8) . .
O1 Nb1 O3 96.2(9) . .
O1 Nb1 O3 96.2(9) . 5
O1 Nb1 O4 163.6(11) . .
O2 Nb1 Cs2 61.0(6) . 7_554
O2 Nb1 Cs2 61.0(6) 5 7_554
O2 Nb1 Cs3 133.5(6) 5 9
O2 Nb1 Cs3 46.4(6) 5 8
O2 Nb1 Cs3 46.4(6) . 9
O2 Nb1 Cs3 133.5(6) . 8
O2 Nb1 O2 90.2(12) . 5
O2 Nb1 O3 89.8(8) 5 .
O2 Nb1 O3 89.8(8) . 5
O2 Nb1 O3 160.3(8) . .
O2 Nb1 O3 160.3(8) 5 5
O2 Nb1 O4 88.5(7) . .
O2 Nb1 O4 88.5(7) 5 .
O3 Nb1 Cs2 134.5(5) 5 7_554
O3 Nb1 Cs2 134.5(5) . 7_554
O3 Nb1 Cs3 136.8(6) . 9
O3 Nb1 Cs3 55.3(5) . 8
O3 Nb1 Cs3 136.8(6) 5 8
O3 Nb1 Cs3 55.3(5) 5 9
O3 Nb1 O3 83.8(11) . 5
O3 Nb1 O4 71.9(7) 5 .
O3 Nb1 O4 71.9(7) . .
O4 Nb1 Cs2 134.4(6) . 7_554
O4 Nb1 Cs3 103.48(5) . 9
O4 Nb1 Cs3 103.47(5) . 8
Cs2 Nb2 Cs3 80.22(9) 7_554 9
O2 Nb2 Cs2 60.4(6) . 7_554
O2 Nb2 Cs3 46.4(6) . 9
O2 Nb2 O5 100.8(11) . .
O2 Nb2 O6 90.2(10) . .
O2 Nb2 O7 87.5(8) . .
O2 Nb2 O8 162.5(8) . .
O2 Nb2 O9 88.9(7) . .
O5 Nb2 Cs2 60.6(9) . 7_554
O5 Nb2 Cs3 76.1(9) . 9
O5 Nb2 O7 97.0(10) . .
O5 Nb2 O8 96.1(10) . .
O5 Nb2 O9 165.6(10) . .
O6 Nb2 Cs2 57.3(8) . 7_554
O6 Nb2 Cs3 132.1(8) . 9
O6 Nb2 O5 98.1(12) . .
O6 Nb2 O7 164.9(9) . .
O6 Nb2 O8 91.7(9) . .
O6 Nb2 O9 92.4(9) . .
O7 Nb2 Cs2 132.6(5) . 7_554
O7 Nb2 Cs3 53.0(5) . 9
O7 Nb2 O9 72.6(7) . .
O8 Nb2 Cs2 133.7(5) . 7_554
O8 Nb2 Cs3 136.0(5) . 9
O8 Nb2 O7 86.1(8) . .
O8 Nb2 O9 73.7(7) . .
O9 Nb2 Cs2 133.8(4) . 7_554
O9 Nb2 Cs3 103.9(4) . 9
O1 Mn1 Cs2 54.9(8) 2_655 7_554
O1 Mn1 Cs2 54.9(8) 3_665 7_554
O1 Mn1 Cs2 54.9(8) . 7_554
O1 Mn1 O1 90.2(11) . 3_665
O1 Mn1 O1 90.2(11) 2_655 .
O1 Mn1 O1 90.2(11) 2_655 3_665
O1 Mn1 O1W 93.8(12) . .
O1 Mn1 O1W 174.3(18) 2_655 3_665
O1 Mn1 O1W 93.8(12) . 3_665
O1 Mn1 O1W 93.8(12) 3_665 3_665
O1 Mn1 O1W 93.8(12) 2_655 2_655
O1 Mn1 O1W 93.8(12) 3_665 2_655
O1 Mn1 O1W 93.8(12) 2_655 .
O1 Mn1 O1W 174.3(18) 3_665 .
O1 Mn1 O1W 174.3(18) . 2_655
O1W Mn1 Cs2 130.9(15) 2_655 7_554
O1W Mn1 Cs2 130.9(15) . 7_554
O1W Mn1 Cs2 130.9(15) 3_665 7_554
O1W Mn1 O1W 82(2) 2_655 .
O1W Mn1 O1W 82(2) . 3_665
O1W Mn1 O1W 82(2) 2_655 3_665
O9 Si1 O4 110.2(8) 5 .
O9 Si1 O4 110.2(8) . .
O9 Si1 O9 109.8(14) 5 .
O9 Si1 O19 108.5(9) . .
O9 Si1 O19 108.5(9) 5 .
O19 Si1 O4 109.5(14) . .
W1 Cs1 W5 56.05(4) 14_544 18_544
O10 Cs1 W1 25.6(4) 14_544 14_544
O10 Cs1 W5 79.7(4) 14_544 18_544
O10 Cs1 O11 51.1(5) 14_544 14_544
O10 Cs1 O13 48.4(5) 14_544 14_544
O10 Cs1 O13 128.8(5) 14_544 .
O10 Cs1 O16 72.1(5) 14_544 .
O10 Cs1 O18 89.9(5) 14_544 .
O10 Cs1 O20 88.9(5) 14_544 14_544
O10 Cs1 O22 100.6(6) 14_544 18_544
O10 Cs1 O24 82.4(5) 14_544 18_544
O11 Cs1 W1 28.9(3) 14_544 14_544
O11 Cs1 W5 28.7(3) 14_544 18_544
O11 Cs1 O13 43.3(5) 14_544 14_544
O11 Cs1 O20 78.7(5) 14_544 14_544
O11 Cs1 O24 42.5(5) 14_544 18_544
O12 Cs1 W1 130.6(4) . 14_544
O12 Cs1 W5 165.9(4) . 18_544
O12 Cs1 O10 105.2(5) . 14_544
O12 Cs1 O11 152.4(5) . 14_544
O12 Cs1 O13 50.2(5) . .
O12 Cs1 O13 135.5(5) . 14_544
O12 Cs1 O16 49.5(5) . .
O12 Cs1 O18 83.7(5) . .
O12 Cs1 O20 118.9(5) . 14_544
O12 Cs1 O22 141.8(6) . 18_544
O12 Cs1 O24 162.7(5) . 18_544
O13 Cs1 W1 30.2(3) 14_544 14_544
O13 Cs1 W1 143.9(4) . 14_544
O13 Cs1 W5 116.3(4) . 18_544
O13 Cs1 W5 57.5(3) 14_544 18_544
O13 Cs1 O11 129.2(5) . 14_544
O13 Cs1 O13 172.5(4) . 14_544
O13 Cs1 O16 58.1(5) . .
O13 Cs1 O18 49.1(5) . .
O13 Cs1 O20 43.8(5) 14_544 14_544
O13 Cs1 O20 141.3(5) . 14_544
O13 Cs1 O22 91.7(6) . 18_544
O13 Cs1 O24 41.0(5) 14_544 18_544
O13 Cs1 O24 135.7(5) . 18_544
O16 Cs1 W1 94.4(3) . 14_544
O16 Cs1 W5 122.4(3) . 18_544
O16 Cs1 O11 104.4(5) . 14_544
O16 Cs1 O13 120.3(5) . 14_544
O16 Cs1 O20 150.5(5) . 14_544
O16 Cs1 O24 146.9(4) . 18_544
O18 Cs1 W1 95.7(4) . 14_544
O18 Cs1 W5 83.0(4) . 18_544
O18 Cs1 O11 82.5(5) . 14_544
O18 Cs1 O13 123.8(5) . 14_544
O18 Cs1 O16 48.8(5) . .
O18 Cs1 O20 156.7(5) . 14_544
O18 Cs1 O24 112.2(5) . 18_544
O20 Cs1 W1 74.0(3) 14_544 14_544
O20 Cs1 W5 73.9(3) 14_544 18_544
O22 Cs1 W1 79.6(4) 18_544 14_544
O22 Cs1 W5 25.5(4) 18_544 18_544
O22 Cs1 O11 50.8(5) 18_544 14_544
O22 Cs1 O13 82.6(5) 18_544 14_544
O22 Cs1 O16 116.2(5) 18_544 .
O22 Cs1 O18 68.5(5) 18_544 .
O22 Cs1 O20 88.9(5) 18_544 14_544
O22 Cs1 O24 47.6(5) 18_544 18_544
O24 Cs1 W1 57.2(3) 18_544 14_544
O24 Cs1 W5 29.2(3) 18_544 18_544
O24 Cs1 O20 44.7(4) 18_544 14_544
O2 Cs2 O2 48.2(6) 17_445 13_445
O2 Cs2 O2 48.2(6) 14_545 18_545
O2 Cs2 O2 116.0(2) 17_445 18_545
O2 Cs2 O2 116.0(2) 17_445 16
O2 Cs2 O2 116.0(2) 16 18_545
O2 Cs2 O2 48.2(6) 15 16
O2 Cs2 O2 69.1(6) 16 14_545
O2 Cs2 O2 154.3(7) 15 18_545
O2 Cs2 O2 154.3(7) 16 13_445
O2 Cs2 O2 116.0(2) 15 13_445
O2 Cs2 O2 116.0(2) 15 14_545
O2 Cs2 O2 69.1(6) 15 17_445
O2 Cs2 O2 154.3(7) 17_445 14_545
O2 Cs2 O2 116.0(2) 13_445 14_545
O2 Cs2 O2 69.1(6) 13_445 18_545
O2 Cs2 O5 52.0(5) 15 15
O2 Cs2 O5 90.7(3) 16 15
O2 Cs2 O5 90.7(3) 17_445 13_445
O2 Cs2 O5 90.7(3) 18_545 14_545
O2 Cs2 O5 152.0(4) 15 13_445
O2 Cs2 O5 152.0(4) 17_445 14_545
O2 Cs2 O5 152.0(4) 16 13_445
O2 Cs2 O5 52.0(5) 17_445 15
O2 Cs2 O5 90.7(3) 15 14_545
O2 Cs2 O5 52.0(5) 18_545 13_445
O2 Cs2 O5 52.0(5) 16 14_545
O2 Cs2 O5 90.7(3) 13_445 15
O2 Cs2 O5 52.0(5) 14_545 14_545
O2 Cs2 O5 152.0(4) 13_445 14_545
O2 Cs2 O5 52.0(5) 13_445 13_445
O2 Cs2 O5 152.0(4) 14_545 15
O2 Cs2 O5 90.7(3) 14_545 13_445
O2 Cs2 O5 152.0(4) 18_545 15
O5 Cs2 O5 100.4(7) 15 13_445
O5 Cs2 O5 100.4(7) 13_445 14_545
O5 Cs2 O5 100.4(7) 15 14_545
O6 Cs2 O2 100.4(3) 15 17_445
O6 Cs2 O2 47.9(5) 14_545 14_545
O6 Cs2 O2 47.9(5) 15 16
O6 Cs2 O2 142.5(4) 15 18_545
O6 Cs2 O2 47.9(5) 14_545 18_545
O6 Cs2 O2 100.4(3) 14_545 13_445
O6 Cs2 O2 142.5(4) 14_545 15
O6 Cs2 O2 142.5(4) 13_445 16
O6 Cs2 O2 100.4(3) 13_445 18_545
O6 Cs2 O2 47.9(5) 13_445 13_445
O6 Cs2 O2 100.4(3) 15 14_545
O6 Cs2 O2 142.5(4) 15 13_445
O6 Cs2 O2 100.4(3) 14_545 16
O6 Cs2 O2 47.9(5) 15 15
O6 Cs2 O2 47.9(5) 13_445 17_445
O6 Cs2 O2 142.5(4) 14_545 17_445
O6 Cs2 O2 100.4(3) 13_445 15
O6 Cs2 O2 142.5(4) 13_445 14_545
O6 Cs2 O5 52.1(2) 15 14_545
O6 Cs2 O5 52.1(2) 13_445 15
O6 Cs2 O5 52.1(2) 14_545 13_445
O6 Cs2 O5 122.7(7) 13_445 14_545
O6 Cs2 O5 52.10(19) 15 15
O6 Cs2 O5 52.1(2) 13_445 13_445
O6 Cs2 O5 122.7(7) 14_545 15
O6 Cs2 O5 52.1(2) 14_545 14_545
O6 Cs2 O5 122.7(7) 15 13_445
O6 Cs2 O6 97.3(6) 13_445 15
O6 Cs2 O6 97.3(6) 15 14_545
O6 Cs2 O6 97.3(6) 13_445 14_545
Nb2 Cs3 Nb1 52.20(7) 16_554 15_554
Nb2 Cs3 Nb1 90.87(8) 14_544 15_554
Nb2 Cs3 Nb2 54.65(9) 16_554 14_544
O2 Cs3 Nb1 26.5(4) 16_554 15_554
O2 Cs3 Nb1 86.4(3) 14_544 15_554
O2 Cs3 Nb2 25.8(4) 14_544 14_544
O2 Cs3 Nb2 70.0(4) 16_554 14_544
O2 Cs3 Nb2 25.8(4) 16_554 16_554
O2 Cs3 Nb2 70.0(4) 14_544 16_554
O2 Cs3 O2 74.8(7) 16_554 14_544
O2 Cs3 O3 115.7(5) 16_554 18_544
O2 Cs3 O3 115.7(5) 14_544 15_554
O2 Cs3 O3 51.2(5) 16_554 15_554
O2 Cs3 O3 51.2(5) 14_544 18_544
O2 Cs3 O7 50.5(5) 14_544 14_544
O2 Cs3 O7 50.5(5) 16_554 16_554
O2 Cs3 O7 91.8(5) 16_554 14_544
O2 Cs3 O7 91.8(5) 14_544 16_554
O2 Cs3 O11 57.5(5) 14_544 14_544
O2 Cs3 O11 129.2(5) 16_554 14_544
O2 Cs3 O11 57.5(5) 16_554 16_554
O2 Cs3 O11 129.2(5) 14_544 16_554
O3 Cs3 Nb1 109.2(3) 18_544 15_554
O3 Cs3 Nb1 30.2(3) 15_554 15_554
O3 Cs3 Nb2 120.3(4) 15_554 14_544
O3 Cs3 Nb2 72.8(4) 15_554 16_554
O3 Cs3 Nb2 72.8(4) 18_544 14_544
O3 Cs3 Nb2 120.3(4) 18_544 16_554
O3 Cs3 O3 121.4(7) 15_554 18_544
O3 Cs3 O11 166.4(5) 18_544 16_554
O3 Cs3 O11 45.0(5) 18_544 14_544
O3 Cs3 O11 166.4(5) 15_554 14_544
O3 Cs3 O11 45.0(5) 15_554 16_554
O7 Cs3 Nb1 116.8(4) 14_544 15_554
O7 Cs3 Nb1 72.5(3) 16_554 15_554
O7 Cs3 Nb2 69.0(3) 16_554 14_544
O7 Cs3 Nb2 69.0(3) 14_544 16_554
O7 Cs3 Nb2 30.3(3) 16_554 16_554
O7 Cs3 Nb2 30.3(3) 14_544 14_544
O7 Cs3 O3 80.0(5) 14_544 18_544
O7 Cs3 O3 141.8(5) 14_544 15_554
O7 Cs3 O3 141.8(5) 16_554 18_544
O7 Cs3 O3 80.0(5) 16_554 15_554
O7 Cs3 O7 66.7(7) 16_554 14_544
O7 Cs3 O11 45.4(5) 16_554 16_554
O7 Cs3 O11 110.8(5) 16_554 14_544
O7 Cs3 O11 110.8(5) 14_544 16_554
O7 Cs3 O11 45.4(5) 14_544 14_544
O11 Cs3 Nb1 143.4(3) 14_544 15_554
O11 Cs3 Nb1 59.0(3) 16_554 15_554
O11 Cs3 Nb2 112.2(3) 16_554 14_544
O11 Cs3 Nb2 59.6(3) 14_544 14_544
O11 Cs3 Nb2 112.2(3) 14_544 16_554
O11 Cs3 Nb2 59.6(3) 16_554 16_554
O11 Cs3 O11 148.6(6) 16_554 14_544
O17 Cs3 Nb1 135.89(13) . 15_554
O17 Cs3 Nb2 105.4(6) . 14_544
O17 Cs3 Nb2 105.4(6) . 16_554
O17 Cs3 O2 124.6(6) . 16_554
O17 Cs3 O2 124.6(6) . 14_544
O17 Cs3 O3 114.7(4) . 18_544
O17 Cs3 O3 114.7(4) . 15_554
O17 Cs3 O7 75.7(6) . 14_544
O17 Cs3 O7 75.7(6) . 16_554
O17 Cs3 O11 76.9(3) . 14_544
O17 Cs3 O11 76.9(3) . 16_554
O2W Na1 O17 65.1(13) . 15
Nb1 O1 Mn1 175.3(17) . .
Nb1 O1 Cs2 89.9(10) . 7_554
Mn1 O1 Cs2 94.8(9) . 7_554
Nb1 O2 Cs2 88.8(7) . 7_554
Nb1 O2 Cs3 107.1(8) . 9
Nb2 O2 Nb1 144.2(11) . .
Nb2 O2 Cs2 90.4(7) . 7_554
Nb2 O2 Cs3 107.7(8) . 9
Cs3 O2 Cs2 104.8(5) 9 7_554
W5 O3 Nb1 119.7(10) . .
W5 O3 Cs3 113.4(8) . 8
Nb1 O3 Cs3 94.5(7) . 8
W5 O4 W5 91.1(8) 5 .
W5 O4 Nb1 92.7(7) 5 .
W5 O4 Nb1 92.7(7) . .
Si1 O4 W5 124.6(7) . .
Si1 O4 W5 124.6(7) . 5
Si1 O4 Nb1 121.9(12) . .
Nb2 O5 Nb2 153.2(18) 6_655 .
Nb2 O5 Cs2 89.2(9) 6_655 7_554
Nb2 O5 Cs2 89.2(9) . 7_554
Nb2 O6 Nb2 141.6(15) 5 .
Nb2 O6 Cs2 93.2(8) 5 7_554
Nb2 O6 Cs2 93.2(8) . 7_554
W1 O7 Nb2 118.8(10) . .
W1 O7 Cs3 114.9(9) . 9
Nb2 O7 Cs3 96.7(7) . 9
W2 O8 Nb2 118.5(10) . .
W1 O9 Nb2 90.3(6) . .
W2 O9 W1 91.6(6) . .
W2 O9 Nb2 90.1(6) . .
Si1 O9 W1 125.6(10) . .
Si1 O9 W2 126.5(10) . .
Si1 O9 Nb2 122.1(10) . .
W1 O10 Cs1 104.0(9) . 9
W1 O11 Cs1 93.2(7) . 9
W1 O11 Cs3 99.0(7) . 9
W5 O11 W1 153.4(11) 5 .
W5 O11 Cs1 93.8(7) 5 9
W5 O11 Cs3 102.9(7) 5 9
Cs1 O11 Cs3 108.6(5) 9 9
W1 O12 W2 118.2(10) . .
W1 O12 Cs1 107.7(8) . .
W2 O12 Cs1 108.5(7) . .
W1 O13 Cs1 102.4(8) . .
W1 O13 Cs1 84.1(6) . 9
W4 O13 W1 150.0(12) . .
W4 O13 Cs1 105.7(8) . .
W4 O13 Cs1 95.8(8) . 9
Cs1 O13 Cs1 110.4(6) . 9
W2 O15 W2 150.1(17) 5 .
W2 O16 Cs1 102.1(7) . .
W3 O16 W2 151.1(11) . .
W3 O16 Cs1 105.6(7) . .
W3 O17 Cs3 123.8(15) . .
W3 O17 Na1 105.5(13) . 8_554
Na1 O17 Cs3 130.7(11) 8_554 .
W3 O18 Cs1 103.5(8) . .
W4 O18 W3 119.3(10) . .
W4 O18 Cs1 102.3(8) . .
W3 O19 W4 92.6(8) . .
W3 O19 W4 92.6(8) . 5
W4 O19 W4 92.2(10) 5 .
Si1 O19 W3 123.9(16) . .
Si1 O19 W4 123.3(9) . 5
Si1 O19 W4 123.3(9) . .
W4 O20 Cs1 94.8(8) . 9
W4 O21 W4 123.1(16) 5 .
W5 O22 Cs1 100.2(9) . 12
W5 O23 W5 119.8(15) 5 .
W4 O24 W5 151.9(12) 5 .
W4 O24 Cs1 93.0(7) 5 12
W5 O24 Cs1 82.9(6) . 12
O5W O2W Na1 132(3) 7_455 .
O3W O5W O2W 177(6) 9_554 13_544

loop_
_geom_bond_atom_site_label_1
_geom_bond_atom_site_label_2
_geom_bond_distance
_geom_bond_site_symmetry_2
W1 Cs1 4.156(3) .
W1 Cs1 3.956(3) 9
W1 Cs3 4.371(3) 9
W1 O7 1.803(19) .
W1 O9 2.344(17) .
W1 O10 1.761(19) .
W1 O11 1.91(2) .
W1 O12 1.94(2) .
W1 O13 2.00(2) .
W2 Cs1 4.181(3) .
W2 O8 1.863(19) .
W2 O9 2.315(18) .
W2 O12 1.951(19) .
W2 O14 1.74(2) .
W2 O15 1.927(8) .
W2 O16 1.969(19) .
W3 Cs1 4.206(3) 5
W3 Cs1 4.206(3) .
W3 Cs3 4.304(3) .
W3 O16 1.871(19) 5
W3 O16 1.871(19) .
W3 O17 1.76(3) .
W3 O18 1.97(2) .
W3 O18 1.97(2) 5
W3 O19 2.32(3) .
W4 Cs1 4.241(3) 9
W4 Cs1 4.154(3) .
W4 O13 1.86(2) .
W4 O18 1.94(2) .
W4 O19 2.342(19) .
W4 O20 1.71(2) .
W4 O21 1.920(15) .
W4 O24 1.87(2) 5
W5 Cs1 3.973(3) 12
W5 Cs3 4.4748(14) 8
W5 O3 1.867(19) .
W5 O4 2.351(17) .
W5 O11 1.91(2) 5
W5 O22 1.74(2) .
W5 O23 1.939(15) .
W5 O24 1.96(2) .
Nb1 Cs2 3.819(4) 7_554
Nb1 Cs3 4.115(2) 8
Nb1 Cs3 4.115(2) 9
Nb1 O1 1.80(3) .
Nb1 O2 1.92(2) .
Nb1 O2 1.92(2) 5
Nb1 O3 2.08(2) .
Nb1 O3 2.08(2) 5
Nb1 O4 2.36(2) .
Nb2 Cs2 3.840(3) 7_554
Nb2 Cs3 4.095(4) 9
Nb2 O2 1.87(2) .
Nb2 O5 1.932(8) .
Nb2 O6 1.894(9) .
Nb2 O7 2.08(2) .
Nb2 O8 2.00(2) .
Nb2 O9 2.377(17) .
Mn1 Cs2 4.110(12) 7_554
Mn1 O1 2.08(3) .
Mn1 O1 2.08(3) 2_655
Mn1 O1 2.08(3) 3_665
Mn1 O1W 2.15(6) 2_655
Mn1 O1W 2.15(6) .
Mn1 O1W 2.15(6) 3_665
Si1 O4 1.66(3) .
Si1 O9 1.609(18) 5
Si1 O9 1.609(18) .
Si1 O19 1.64(3) .
Cs1 W1 3.956(3) 14_544
Cs1 W5 3.973(3) 18_544
Cs1 O10 3.14(2) 14_544
Cs1 O11 3.357(19) 14_544
Cs1 O12 3.131(19) .
Cs1 O13 3.24(2) .
Cs1 O13 3.63(2) 14_544
Cs1 O16 3.298(19) .
Cs1 O18 3.29(2) .
Cs1 O20 3.74(2) 14_544
Cs1 O22 3.28(2) 18_544
Cs1 O24 3.71(2) 18_544
Cs2 O2 3.340(19) 17_445
Cs2 O2 3.340(18) 14_545
Cs2 O2 3.340(19) 13_445
Cs2 O2 3.340(18) 18_545
Cs2 O2 3.340(19) 15
Cs2 O2 3.340(19) 16
Cs2 O5 3.34(3) 15
Cs2 O5 3.34(3) 14_545
Cs2 O5 3.34(3) 13_445
Cs2 O6 3.24(3) 14_545
Cs2 O6 3.24(3) 15
Cs2 O6 3.24(3) 13_445
Cs3 Nb1 4.115(2) 15_554
Cs3 Nb2 4.095(4) 16_554
Cs3 Nb2 4.095(4) 14_544
Cs3 O2 3.116(19) 16_554
Cs3 O2 3.116(19) 14_544
Cs3 O3 3.392(19) 18_544
Cs3 O3 3.392(19) 15_554
Cs3 O7 3.29(2) 14_544
Cs3 O7 3.29(2) 16_554
Cs3 O11 3.641(19) 16_554
Cs3 O11 3.641(19) 14_544
Cs3 O17 3.07(3) .
Na1 O17 2.99(4) 15
Na1 O2W 1.97(4) .
O1 Cs2 3.37(3) 7_554
O2 Cs2 3.340(18) 7_554
O2 Cs3 3.116(19) 9
O3 Cs3 3.392(19) 8
O4 W5 2.351(17) 5
O5 Nb2 1.932(8) 6_655
O5 Cs2 3.34(3) 7_554
O6 Nb2 1.894(9) 5
O6 Cs2 3.24(3) 7_554
O7 Cs3 3.29(2) 9
O10 Cs1 3.14(2) 9
O11 W5 1.91(2) 5
O11 Cs1 3.357(19) 9
O11 Cs3 3.640(19) 9
O13 Cs1 3.63(2) 9
O15 W2 1.927(8) 5
O17 Na1 2.99(4) 8_554
O19 W4 2.342(19) 5
O20 Cs1 3.74(2) 9
O21 W4 1.919(15) 5
O22 Cs1 3.28(2) 12
O23 W5 1.939(15) 5
O24 W4 1.87(2) 5
O24 Cs1 3.71(2) 12
O2W O5W 1.79(7) 7_455
O3W O5W 1.01(6) 14_545
O5W O2W 1.79(7) 13_544
O5W O3W 1.01(6) 9_554

loop_
_twin_individual_id
_twin_individual_mass_fraction_refined
1 0.331(18)
2 0.669(18)
